data_1558814
loop_
_publ_author_name
'Zhang, Jianhua'
'Wang, Hai-Ping'
'Zhang, Lu-Yin'
'Wei, Shi-Chao'
'Wei, Zhang-Wen'
'Pan, Mei'
'Su, Cheng-Yong'

_publ_section_title
;
 Coordinative-to-Covalent Transformation, Isomerization Dynamics, and
 Logic Gate Application of Dithienylethene Based Photochromic Cages
;
_journal_name_full 'Chemical Science'
_journal_paper_doi 10.1039/D0SC03290E
_journal_year 2020
_chemical_formula_moiety 'C99 H102 Cd2 N14 S6, 4(C F3 O3 S), 3(C2 H3 N)'
_chemical_formula_sum 'C109 H111 Cd2 F12 N17 O12 S10'
_chemical_formula_weight 2624.54
_chemical_name_common A2L3Cd2
_chemical_properties_physical Efflorescent,Light-sensitive
_space_group_crystal_system tetragonal
_space_group_IT_number 96
_space_group_name_Hall 'P 4nw 2abw'
_space_group_name_H-M_alt 'P 43 21 2'
_atom_sites_solution_hydrogens mixed
_atom_sites_solution_primary dual
_audit_creation_date 2019-05-20
_audit_creation_method
;
Olex2 1.2
(compiled 2018.05.29 svn.r3508 for OlexSys, GUI svn.r5506)
;
_audit_update_record
;
2019-05-20 deposited with the CCDC.	2020-08-06 downloaded from the CCDC.
;
_cell_angle_alpha 90
_cell_angle_beta 90
_cell_angle_gamma 90
_cell_formula_units_Z 4
_cell_length_a 13.54180(10)
_cell_length_b 13.54180(10)
_cell_length_c 66.0707(8)
_cell_measurement_reflns_used 12135
_cell_measurement_temperature 150.00(10)
_cell_measurement_theta_max 71.4630
_cell_measurement_theta_min 3.5100
_cell_volume 12116.07(19)
_computing_cell_refinement 'CrysAlisPro 1.171.38.43 (Rigaku OD, 2015)'
_computing_data_collection 'CrysAlisPro 1.171.38.43 (Rigaku OD, 2015)'
_computing_data_reduction 'CrysAlisPro 1.171.38.43 (Rigaku OD, 2015)'
_computing_molecular_graphics 'Olex2 (Dolomanov et al., 2009)'
_computing_publication_material 'Olex2 (Dolomanov et al., 2009)'
_computing_structure_refinement 'ShelXL (Sheldrick, 2015)'
_computing_structure_solution 'ShelXT (Sheldrick, 2015)'
_diffrn_ambient_environment N~2~
_diffrn_ambient_temperature 150.00(10)
_diffrn_detector 'CCD plate'
_diffrn_detector_area_resol_mean 10.6525
_diffrn_detector_type Atlas
_diffrn_measured_fraction_theta_full 1.000
_diffrn_measured_fraction_theta_max 0.984
_diffrn_measurement_details
;
List of Runs (angles in degrees, time in seconds):

  # Type    Start    End  Width  t~exp~   \w     \q     \k     \f   Frames
#--------------------------------------------------------------------------
  1  \w    -74.00 -35.75   0.75    8.00    --  -41.14  89.00  41.00   51
  2  \w      9.00  34.50   0.75    8.00    --   41.14 -89.00 -73.00   34
  3  \w    115.00 141.25   0.75   30.00    --  106.40  89.00  41.00   35
  4  \w     24.00  92.25   0.75   30.00    --  106.40 -89.00 -73.00   91
  5  \w   -128.00 -38.75   0.75    8.00    --  -41.14 178.00  30.00  119
  6  \w     94.00 178.00   0.75   30.00    --  106.40 125.00 -60.00  112
  7  \w     94.00 131.50   0.75   30.00    --  106.40 125.00   0.00   50
;
_diffrn_measurement_device 'four-circle diffractometer'
_diffrn_measurement_device_type 'SuperNova, Dual, Cu at zero, Atlas'
_diffrn_measurement_method '\w scans'
_diffrn_orient_matrix_type 'CrysAlisPro convention (1999,Acta A55,543-557)'
_diffrn_orient_matrix_UB_11 -0.0234706000
_diffrn_orient_matrix_UB_12 0.0509570000
_diffrn_orient_matrix_UB_13 -0.0202899000
_diffrn_orient_matrix_UB_21 -0.1101707000
_diffrn_orient_matrix_UB_22 0.0039989000
_diffrn_orient_matrix_UB_23 0.0057645000
_diffrn_orient_matrix_UB_31 0.0160473000
_diffrn_orient_matrix_UB_32 0.1016255000
_diffrn_orient_matrix_UB_33 0.0099388000
_diffrn_radiation_monochromator mirror
_diffrn_radiation_probe x-ray
_diffrn_radiation_type CuK\a
_diffrn_radiation_wavelength 1.54184
_diffrn_reflns_av_R_equivalents 0.0435
_diffrn_reflns_av_unetI/netI 0.0407
_diffrn_reflns_Laue_measured_fraction_full 1.000
_diffrn_reflns_Laue_measured_fraction_max 0.984
_diffrn_reflns_limit_h_max 16
_diffrn_reflns_limit_h_min -11
_diffrn_reflns_limit_k_max 11
_diffrn_reflns_limit_k_min -15
_diffrn_reflns_limit_l_max 74
_diffrn_reflns_limit_l_min -81
_diffrn_reflns_number 33381
_diffrn_reflns_point_group_measured_fraction_full 1.000
_diffrn_reflns_point_group_measured_fraction_max 0.983
_diffrn_reflns_theta_full 67.684
_diffrn_reflns_theta_max 73.446
_diffrn_reflns_theta_min 3.331
_diffrn_source 'micro-focus sealed X-ray tube'
_diffrn_source_type 'SuperNova (Cu) X-ray Source'
_exptl_absorpt_coefficient_mu 5.122
_exptl_absorpt_correction_T_max 1.00000
_exptl_absorpt_correction_T_min 0.23981
_exptl_absorpt_correction_type multi-scan
_exptl_absorpt_process_details
;
CrysAlisPro 1.171.38.43 (Rigaku Oxford Diffraction, 2015)
Empirical absorption correction using spherical harmonics,
 implemented in SCALE3 ABSPACK scaling algorithm.
;
_exptl_crystal_colour yellow
_exptl_crystal_colour_primary yellow
_exptl_crystal_density_diffrn 1.439
_exptl_crystal_description plate
_exptl_crystal_F_000 5376
_exptl_crystal_recrystallization_method 'Re-crystallisation from solvent'
_exptl_crystal_size_max 0.15
_exptl_crystal_size_mid 0.15
_exptl_crystal_size_min 0.15
_refine_diff_density_max 4.608
_refine_diff_density_min -1.944
_refine_diff_density_rms 0.146
_refine_ls_abs_structure_details
;
 Refined as an inversion twin.
;
_refine_ls_abs_structure_Flack 0.13(2)
_refine_ls_extinction_method none
_refine_ls_goodness_of_fit_ref 1.024
_refine_ls_hydrogen_treatment mixed
_refine_ls_matrix_type full
_refine_ls_number_parameters 756
_refine_ls_number_reflns 11878
_refine_ls_number_restraints 302
_refine_ls_restrained_S_all 1.073
_refine_ls_R_factor_all 0.1046
_refine_ls_R_factor_gt 0.0978
_refine_ls_shift/su_max 0.001
_refine_ls_shift/su_mean 0.000
_refine_ls_structure_factor_coef Fsqd
_refine_ls_weighting_details 'w=1/[\s^2^(Fo^2^)+(0.1688P)^2^+51.3190P] where P=(Fo^2^+2Fc^2^)/3'
_refine_ls_weighting_scheme calc
_refine_ls_wR_factor_gt 0.2610
_refine_ls_wR_factor_ref 0.2706
_reflns_Friedel_coverage 0.731
_reflns_Friedel_fraction_full 1.000
_reflns_Friedel_fraction_max 0.982
_reflns_number_gt 10831
_reflns_number_total 11878
_reflns_threshold_expression 'I > 2\s(I)'
_cod_data_source_file d0sc03290e2.cif
_cod_data_source_block exp_2090
_cod_original_cell_volume 12116.1(2)
_cod_database_code 1558814
_shelx_shelxl_version_number 2014/7
_shelx_space_group_comment
;
The symmetry employed for this shelxl refinement is uniquely defined
by the following loop, which should always be used as a source of
symmetry information in preference to the above space-group names.
They are only intended as comments.
;
_shelx_estimated_absorpt_t_max 0.514
_shelx_estimated_absorpt_t_min 0.514
_reflns_odcompleteness_completeness 97.60
_reflns_odcompleteness_iscentric 1
_reflns_odcompleteness_theta 66.49
_olex2_refinement_description
;
1. Twinned data refinement
 Scales: 0.87(2)
 0.13(2)
2. Fixed Uiso
 At 1.2 times of:
  All C(H) groups, All C(H,H) groups, All C(H,H,H,H) groups
 At 1.5 times of:
  All C(H,H,H) groups
3. Restrained distances
 N9-C56
 1.1 with sigma of 0.001
 C35-H35B = C35-H35A = C35-H35C = C35-H35D
 0.99 with sigma of 0.001
 H35B-C34 = H35A-C34 = H35C-C34 = H35D-C34
 2.046 with sigma of 0.01
 H35B-C36 = H35A-C36
 2.092 with sigma of 0.01
 H35B-H35A = H35C-H35D
 1.611 with sigma of 0.01
 C36-H36A = C36-H36B
 0.99 with sigma of 0.001
 H36A-C35 = H36B-C35
 2.092 with sigma of 0.01
 H36A-H36B
 1.611 with sigma of 0.01
 S5-O5 = S5-O6 = S5-O4 = S4-O1 = S4-O3 = S4-O2
 1.43 with sigma of 0.01
 F2-C51 = F3-C51 = F1-C51 = F5-C52 = F6-C52 = F4-C52
 1.34 with sigma of 0.01
 S5-C52 = S4-C51
 1.75 with sigma of 0.01
 O1-C51 = O2-C51 = O3-C51 = O4-C52 = O5-C52 = O6-C52
 2.51 with sigma of 0.01
 F1-S4 = F2-S4 = F3-S4 = F4-S5 = F5-S5 = F6-S5
 2.6 with sigma of 0.01
 C55-C56
 1.42 with sigma of 0.001
 N9-C55
 2.52 with sigma of 0.001
 C14-C13
 1.519 with sigma of 0.001
 S1-C13
 1.753 with sigma of 0.001
 S1-C10
 1.781 with sigma of 0.001
 C33-C32
 1.536 with sigma of 0.001
 S2-C32
 1.762 with sigma of 0.001
 S2-C29
 1.737 with sigma of 0.001
 C32-C31
 1.366 with sigma of 0.001
 C31-C30
 1.416 with sigma of 0.001
 C30-C29
 1.339 with sigma of 0.001
 F1-F2 \\sim F2-F3 \\sim F3-F1 \\sim F4-F5 \\sim F5-F6 \\sim F6-F4
 with sigma of 0.02
 O1-O2 \\sim O2-O3 \\sim O3-O1 \\sim O4-O5 \\sim O5-O6 \\sim O6-O4
 with sigma of 0.02
4. Rigid bond restraints
 C10, S1, C13, C12, C11
 with sigma for 1-2 distances of 0.01 and sigma for 1-3 distances of 0.01
 O6, S5, O4, O5, C52, F5, F4, F6
 with sigma for 1-2 distances of 0.01 and sigma for 1-3 distances of 0.01
 F3, C51, F2, F1, O1, S4, O2, O3
 with sigma for 1-2 distances of 0.01 and sigma for 1-3 distances of 0.01
 C29, C32, C31, C30, S2, C33
 with sigma for 1-2 distances of 0.01 and sigma for 1-3 distances of 0.01
5. Uiso/Uaniso restraints and constraints
S1 \\sim C13 \\sim C12 \\sim C11 \\sim C10: within 2A with sigma of 0.04 and
sigma for terminal atoms of 0.08
F6 \\sim F5 \\sim C52 \\sim F4 \\sim O4 \\sim S5 \\sim O6 \\sim O5: within 2A
with sigma of 0.01 and sigma for terminal atoms of 0.02
O2 \\sim S4 \\sim O3 \\sim O1 \\sim C51 \\sim F3 \\sim F2 \\sim F1: within 2A
with sigma of 0.01 and sigma for terminal atoms of 0.02
C33 \\sim C32 \\sim C31 \\sim C30 \\sim C29 \\sim S2: within 2A with sigma of
0.01 and sigma for terminal atoms of 0.02
Uanis(S2) \\sim Ueq: with sigma of 0.01 and sigma for terminal atoms of 0.02
Uanis(N9) = Uanis(C56) = Uanis(C55)
6. Others
 Fixed Sof: N9(0.5) H35C(0.5) H35D(0.5) H35A(0.5) H35B(0.5) C36(0.5) H36A(0.5)
 C55(0.5) H55A(0.5) H55B(0.5) H55C(0.5) C56(0.5)
7.a Riding coordinates:
 C33(H33A,H33B,H33C), C55(H55A,H55B,H55C)
7.b Secondary CH2 refined with riding coordinates:
 C1(H1A,H1B), C2(H2A,H2B), C3(H3A,H3B), C17(H17A,H17B), C18(H18A,H18B),
 C19(H19A,H19B), C20(H20A,H20B), C21(H21A,H21B), C22(H22A,H22B), C37(H37A,H37B),
  C38(H38A,H38B), C39(H39A,H39B)
7.c Aromatic/amide H refined with riding coordinates:
 C4(H4), C6(H6), C7(H7), C9(H9), C11(H11), C23(H23), C25(H25), C26(H26),
 C28(H28), C30(H30), C40(H40), C42(H42), C43(H43), C45(H45), C47(H47)
7.d Idealised Me refined as rotating group:
 C14(H14A,H14B,H14C), C50(H50A,H50B,H50C), C53(H53A,H53B,H53C)
;
_olex2_submission_special_instructions 'No special instructions were received'
_oxdiff_exptl_absorpt_empirical_details
;
Empirical correction (ABSPACK) includes:
- Absorption correction using spherical harmonics
- Frame scaling
- Detector area scaling
;
_oxdiff_exptl_absorpt_empirical_full_max 3.021
_oxdiff_exptl_absorpt_empirical_full_min 0.706

loop_
_space_group_symop_operation_xyz
'x, y, z'
'-y+1/2, x+1/2, z+3/4'
'-x, -y, z+1/2'
'y+1/2, -x+1/2, z+1/4'
'x+1/2, -y+1/2, -z+1/4'
'-x+1/2, y+1/2, -z+3/4'
'y, x, -z'
'-y, -x, -z+1/2'

loop_
_atom_site_label
_atom_site_type_symbol
_atom_site_fract_x
_atom_site_fract_y
_atom_site_fract_z
_atom_site_U_iso_or_equiv
_atom_site_adp_type
_atom_site_occupancy
_atom_site_site_symmetry_order
_atom_site_calc_flag
_atom_site_refinement_flags_posn
_atom_site_refinement_flags_adp
_atom_site_refinement_flags_occupancy
_atom_site_disorder_assembly
_atom_site_disorder_group
Cd1 Cd 0.84526(5) 0.49299(6) 0.41779(2) 0.0406(2) Uani 1 1 d . . . . .
S1 S 0.9019(7) 0.2253(4) 0.49397(6) 0.124(3) Uani 1 1 d D U . . .
S2 S 1.1639(4) 0.4186(8) 0.48020(8) 0.149(3) Uani 1 1 d D U . . .
S3 S 1.1252(3) 0.1617(3) 0.44090(8) 0.0776(12) Uani 1 1 d . . . . .
S4 S 0.4564(4) 0.2974(4) 0.39836(8) 0.0981(15) Uani 1 1 d D U . . .
S5 S 0.8041(5) 0.3753(4) 0.29416(8) 0.124(2) Uani 1 1 d D U . . .
F1 F 0.4216(10) 0.1579(9) 0.37331(14) 0.100(3) Uani 1 1 d D U . . .
F2 F 0.3212(10) 0.1631(13) 0.3998(3) 0.190(7) Uani 1 1 d D U . . .
F3 F 0.4702(15) 0.1098(9) 0.4037(2) 0.180(7) Uani 1 1 d D U . . .
F4 F 0.9039(12) 0.4863(11) 0.3187(2) 0.167(6) Uani 1 1 d D U . . .
F5 F 0.9245(13) 0.3278(13) 0.3228(2) 0.181(6) Uani 1 1 d D U . . .
F6 F 0.9935(9) 0.4067(14) 0.2971(2) 0.179(7) Uani 1 1 d D U . . .
O1 O 0.3895(13) 0.3572(11) 0.3870(2) 0.143(6) Uani 1 1 d D U . . .
O2 O 0.4364(9) 0.3040(11) 0.42013(14) 0.110(5) Uani 1 1 d D U . . .
O3 O 0.5553(8) 0.2962(12) 0.3921(2) 0.125(5) Uani 1 1 d D U . . .
O4 O 0.7268(10) 0.3833(9) 0.30874(19) 0.118(5) Uani 1 1 d D U . . .
O5 O 0.8048(15) 0.4594(12) 0.2801(2) 0.178(7) Uani 1 1 d D U . . .
O6 O 0.8218(14) 0.2835(10) 0.2851(3) 0.180(8) Uani 1 1 d D U . . .
N1 N 0.7441(8) 0.5911(8) 0.39419(14) 0.046(2) Uani 1 1 d . . . . .
N2 N 0.8765(7) 0.6508(7) 0.43025(13) 0.0403(19) Uani 1 1 d . . . . .
N3 N 0.8526(7) 0.4939(8) 0.45562(13) 0.046(2) Uani 1 1 d . . . . .
N4 N 0.9178(7) 0.4494(7) 0.38670(14) 0.043(2) Uani 1 1 d . . . . .
N5 N 1.0261(7) 0.4797(8) 0.42071(14) 0.045(2) Uani 1 1 d . . . . .
N6 N 0.6887(7) 0.4324(8) 0.42578(15) 0.048(2) Uani 1 1 d . . . . .
N7 N 0.8510(9) 0.3135(8) 0.42311(15) 0.052(2) Uani 1 1 d . . . . .
N8 N 0.4569(18) 0.7181(14) 0.3724(4) 0.133(9) Uani 1 1 d . . . . .
N9 N 1.2887(17) 0.648(3) 0.5263(4) 0.101(8) Uani 0.5 1 d D . . . .
C1 C 0.8017(10) 0.6765(9) 0.38608(17) 0.048(3) Uani 1 1 d . . . . .
H1A H 0.7629 0.7069 0.3750 0.057 Uiso 1 1 calc R . . . .
H1B H 0.8633 0.6504 0.3800 0.057 Uiso 1 1 calc R . . . .
C2 C 0.8298(9) 0.7579(10) 0.40100(19) 0.048(3) Uani 1 1 d . . . . .
H2A H 0.8542 0.8155 0.3932 0.058 Uiso 1 1 calc R . . . .
H2B H 0.7695 0.7790 0.4083 0.058 Uiso 1 1 calc R . . . .
C3 C 0.9075(9) 0.7300(8) 0.41647(17) 0.043(2) Uani 1 1 d . . . . .
H3A H 0.9680 0.7088 0.4093 0.052 Uiso 1 1 calc R . . . .
H3B H 0.9243 0.7892 0.4246 0.052 Uiso 1 1 calc R . . . .
C4 C 0.8748(9) 0.6666(10) 0.44871(17) 0.048(3) Uani 1 1 d . . . . .
H4 H 0.8848 0.7319 0.4536 0.058 Uiso 1 1 calc R . . . .
C5 C 0.8576(10) 0.5856(10) 0.46337(19) 0.053(3) Uani 1 1 d . . . . .
C6 C 0.8546(16) 0.5998(13) 0.4838(2) 0.076(5) Uani 1 1 d . . . . .
H6 H 0.8588 0.6652 0.4889 0.092 Uiso 1 1 calc R . . . .
C7 C 0.8457(19) 0.5234(13) 0.49712(19) 0.096(7) Uani 1 1 d . . . . .
H7 H 0.8385 0.5353 0.5112 0.116 Uiso 1 1 calc R . . . .
C8 C 0.8474(15) 0.4294(13) 0.48969(19) 0.077(5) Uani 1 1 d . . . . .
C9 C 0.8491(9) 0.4181(11) 0.46819(17) 0.049(3) Uani 1 1 d . . . . .
H9 H 0.8478 0.3533 0.4627 0.059 Uiso 1 1 calc R . . . .
C10 C 0.8498(15) 0.3390(8) 0.5023(2) 0.087(5) Uani 1 1 d D U . . .
C11 C 0.8284(10) 0.3334(13) 0.52238(18) 0.061(3) Uani 1 1 d . U . . .
H11 H 0.8060 0.3884 0.5300 0.073 Uiso 1 1 calc R . . . .
C12 C 0.8425(13) 0.2375(13) 0.5309(2) 0.069(4) Uani 1 1 d . U . . .
C13 C 0.880(2) 0.1702(11) 0.51754(15) 0.110(7) Uani 1 1 d D U . . .
C14 C 0.905(3) 0.0617(12) 0.5200(3) 0.130(11) Uani 1 1 d D . . . .
H14A H 0.9158 0.0319 0.5067 0.196 Uiso 1 1 calc GR . . . .
H14B H 0.8509 0.0277 0.5269 0.196 Uiso 1 1 calc GR . . . .
H14C H 0.9657 0.0554 0.5281 0.196 Uiso 1 1 calc GR . . . .
C15 C 0.8179(10) 0.2190(12) 0.5525(2) 0.060(4) Uani 1 1 d . . . . .
C16 C 0.8745(9) 0.1746(13) 0.56639(19) 0.062(4) Uani 1 1 d . . . . .
C17 C 0.8230(11) 0.1756(14) 0.5870(2) 0.070(4) Uani 1 1 d . . . . .
H17A H 0.8257 0.1098 0.5935 0.084 Uiso 1 1 calc R . . . .
H17B H 0.8533 0.2249 0.5961 0.084 Uiso 1 1 calc R . . . .
C18 C 0.7183(13) 0.2035(19) 0.5818(3) 0.101(8) Uani 1 1 d . . . . .
H18A H 0.6905 0.2484 0.5922 0.121 Uiso 1 1 calc R . . . .
H18B H 0.6761 0.1441 0.5809 0.121 Uiso 1 1 calc R . . . .
C19 C 0.7253(12) 0.2557(17) 0.5613(3) 0.089(7) Uani 1 1 d . . . . .
H19A H 0.6684 0.2384 0.5526 0.107 Uiso 1 1 calc R . . . .
H19B H 0.7274 0.3282 0.5630 0.107 Uiso 1 1 calc R . . . .
C20 C 0.7104(11) 0.5339(11) 0.37633(18) 0.055(3) Uani 1 1 d . . . . .
H20A H 0.6623 0.5749 0.3688 0.066 Uiso 1 1 calc R . . . .
H20B H 0.6744 0.4750 0.3813 0.066 Uiso 1 1 calc R . . . .
C21 C 0.7875(11) 0.4999(10) 0.36175(17) 0.053(3) Uani 1 1 d . . . . .
H21A H 0.8271 0.5580 0.3576 0.064 Uiso 1 1 calc R . . . .
H21B H 0.7538 0.4749 0.3495 0.064 Uiso 1 1 calc R . . . .
C22 C 0.8584(11) 0.4199(10) 0.36917(18) 0.053(3) Uani 1 1 d . . . . .
H22A H 0.8198 0.3604 0.3728 0.064 Uiso 1 1 calc R . . . .
H22B H 0.9034 0.4018 0.3579 0.064 Uiso 1 1 calc R . . . .
C23 C 1.0109(11) 0.4386(8) 0.38558(17) 0.048(3) Uani 1 1 d . . . . .
H23 H 1.0406 0.4211 0.3731 0.058 Uiso 1 1 calc R . . . .
C24 C 1.0736(9) 0.4532(8) 0.40385(18) 0.043(2) Uani 1 1 d . . . . .
C25 C 1.1741(9) 0.4289(9) 0.4038(2) 0.049(3) Uani 1 1 d . . . . .
H25 H 1.2063 0.4116 0.3915 0.059 Uiso 1 1 calc R . . . .
C26 C 1.2244(9) 0.4304(10) 0.4214(2) 0.052(3) Uani 1 1 d . . . . .
H26 H 1.2926 0.4142 0.4215 0.062 Uiso 1 1 calc R . . . .
C27 C 1.1766(9) 0.4559(10) 0.43941(18) 0.051(3) Uani 1 1 d . . . . .
C28 C 1.0782(9) 0.4825(11) 0.43790(17) 0.053(3) Uani 1 1 d . . . . .
H28 H 1.0456 0.5040 0.4498 0.064 Uiso 1 1 calc R . . . .
C29 C 1.2272(7) 0.4608(19) 0.45903(15) 0.101(4) Uani 1 1 d D U . . .
C30 C 1.3217(7) 0.4766(15) 0.46403(15) 0.077(4) Uani 1 1 d D U . . .
H30 H 1.3705 0.4910 0.4541 0.092 Uiso 1 1 calc R . . . .
C31 C 1.3448(8) 0.4707(17) 0.48490(15) 0.089(4) Uani 1 1 d D U . . .
C32 C 1.2670(8) 0.437(2) 0.49605(15) 0.127(4) Uani 1 1 d D U . . .
C33 C 1.2543(17) 0.426(3) 0.51906(16) 0.159(9) Uani 1 1 d D U . . .
H33A H 1.2097 0.4763 0.5247 0.238 Uiso 1 1 d R . . . .
H33B H 1.3190 0.4316 0.5256 0.238 Uiso 1 1 d R . . . .
H33C H 1.2269 0.3605 0.5214 0.238 Uiso 1 1 d R . . . .
C34 C 1.4408(9) 0.4939(8) 0.4934(2) 0.050(3) Uani 1 1 d D . . . .
C35 C 1.4916(11) 0.5875(10) 0.4874(2) 0.077(5) Uani 1 1 d D . . . .
H35C H 1.444(3) 0.6429(17) 0.4885(16) 0.092 Uiso 0.5 1 d DR . . A 2
H35D H 1.514(7) 0.582(4) 0.4732(5) 0.092 Uiso 0.5 1 d DR . . B 2
H35A H 1.483(2) 0.598(2) 0.4727(3) 0.092 Uiso 0.5 1 d DR . . C 1
H35B H 1.462(2) 0.6435(12) 0.4949(5) 0.092 Uiso 0.5 1 d DR . . D 1
C36 C 1.5977(16) 0.5693(14) 0.4931(3) 0.085(12) Uani 0.5 1 d D . . . .
H36A H 1.6389(17) 0.552(4) 0.4813(6) 0.102 Uiso 0.5 1 d DR . . . .
H36B H 1.6272(10) 0.6272(10) 0.5000 0.102 Uiso 1 2 d DRS T P . .
C37 C 0.6549(10) 0.6329(10) 0.4046(2) 0.053(3) Uani 1 1 d . . . . .
H37A H 0.6234 0.6807 0.3952 0.063 Uiso 1 1 calc R . . . .
H37B H 0.6774 0.6702 0.4166 0.063 Uiso 1 1 calc R . . . .
C38 C 0.5759(10) 0.5591(12) 0.4114(2) 0.060(3) Uani 1 1 d . . . . .
H38A H 0.5611 0.5141 0.4000 0.072 Uiso 1 1 calc R . . . .
H38B H 0.5148 0.5961 0.4146 0.072 Uiso 1 1 calc R . . . .
C39 C 0.6042(10) 0.4960(13) 0.4301(2) 0.062(3) Uani 1 1 d . . . . .
H39A H 0.6205 0.5401 0.4416 0.075 Uiso 1 1 calc R . . . .
H39B H 0.5471 0.4548 0.4341 0.075 Uiso 1 1 calc R . . . .
C40 C 0.6791(10) 0.3415(12) 0.42855(18) 0.058(3) Uani 1 1 d . . . . .
H40 H 0.6153 0.3159 0.4314 0.069 Uiso 1 1 calc R . . . .
C41 C 0.7634(11) 0.2731(11) 0.42754(18) 0.053(3) Uani 1 1 d . . . . .
C42 C 0.7532(11) 0.1756(10) 0.4318(2) 0.058(3) Uani 1 1 d . . . . .
H42 H 0.6893 0.1483 0.4338 0.069 Uiso 1 1 calc R . . . .
C43 C 0.8356(14) 0.1157(11) 0.4333(2) 0.071(4) Uani 1 1 d . . . . .
H43 H 0.8291 0.0479 0.4367 0.085 Uiso 1 1 calc R . . . .
C44 C 0.9292(10) 0.1572(9) 0.42971(19) 0.051(3) Uani 1 1 d . . . . .
C45 C 0.9287(11) 0.2568(10) 0.4241(2) 0.055(3) Uani 1 1 d . . . . .
H45 H 0.9905 0.2857 0.4207 0.066 Uiso 1 1 calc R . . . .
C46 C 1.0193(13) 0.1030(10) 0.4329(2) 0.059(4) Uani 1 1 d . . . . .
C47 C 1.0368(11) 0.0031(9) 0.43074(18) 0.055(3) Uani 1 1 d . . . . .
H47 H 0.9879 -0.0425 0.4264 0.066 Uiso 1 1 calc R . . . .
C48 C 1.1369(12) -0.0253(9) 0.43575(19) 0.056(3) Uani 1 1 d . . . . .
C49 C 1.1921(12) 0.0537(11) 0.4421(3) 0.068(4) Uani 1 1 d . . . . .
C50 C 1.2992(14) 0.0553(12) 0.4480(4) 0.093(6) Uani 1 1 d . . . . .
H50A H 1.3261 0.1216 0.4457 0.139 Uiso 1 1 calc GR . . . .
H50B H 1.3357 0.0075 0.4397 0.139 Uiso 1 1 calc GR . . . .
H50C H 1.3057 0.0380 0.4623 0.139 Uiso 1 1 calc GR . . . .
C51 C 0.4147(10) 0.1767(8) 0.39307(18) 0.112(4) Uani 1 1 d D U . . .
C52 C 0.9110(9) 0.3993(11) 0.3085(2) 0.146(4) Uani 1 1 d D U . . .
C53 C 0.352(2) 0.5649(18) 0.3687(3) 0.104(7) Uani 1 1 d . . . . .
H53A H 0.3293 0.5576 0.3547 0.155 Uiso 1 1 calc GR . . . .
H53B H 0.2952 0.5703 0.3777 0.155 Uiso 1 1 calc GR . . . .
H53C H 0.3917 0.5072 0.3725 0.155 Uiso 1 1 calc GR . . . .
C54 C 0.4096(14) 0.6495(15) 0.3703(3) 0.077(4) Uani 1 1 d . . . . .
C55 C 1.1390(18) 0.653(3) 0.5037(4) 0.101(8) Uani 0.5 1 d D . . . .
H55A H 1.1508 0.6910 0.4913 0.151 Uiso 0.5 1 d R . . . .
H55B H 1.0853 0.6833 0.5114 0.151 Uiso 0.5 1 d R . . . .
H55C H 1.1208 0.5850 0.5001 0.151 Uiso 0.5 1 d R . . . .
C56 C 1.2242(18) 0.647(3) 0.5162(4) 0.101(8) Uani 0.5 1 d D . . . .

loop_
_atom_site_aniso_label
_atom_site_aniso_U_11
_atom_site_aniso_U_22
_atom_site_aniso_U_33
_atom_site_aniso_U_23
_atom_site_aniso_U_13
_atom_site_aniso_U_12
Cd1 0.0398(4) 0.0479(5) 0.0342(4) 0.0042(3) -0.0015(3) -0.0027(3)
S1 0.242(9) 0.085(3) 0.0442(19) 0.015(2) 0.015(3) 0.014(4)
S2 0.059(2) 0.314(8) 0.074(3) 0.055(4) -0.009(2) -0.046(4)
S3 0.072(2) 0.0425(17) 0.118(3) -0.025(2) -0.022(2) -0.0030(15)
S4 0.095(3) 0.111(4) 0.088(3) 0.007(3) 0.012(3) -0.004(3)
S5 0.196(6) 0.080(3) 0.095(3) -0.022(2) 0.093(4) -0.031(3)
F1 0.122(9) 0.103(8) 0.076(6) -0.009(5) -0.003(6) 0.013(7)
F2 0.139(10) 0.219(16) 0.211(15) -0.084(14) 0.070(10) -0.081(10)
F3 0.266(16) 0.138(10) 0.136(11) 0.037(10) 0.000(12) 0.042(13)
F4 0.206(15) 0.127(10) 0.168(13) -0.065(9) 0.051(11) -0.004(11)
F5 0.222(16) 0.149(12) 0.172(13) 0.009(10) 0.070(10) 0.028(13)
F6 0.202(11) 0.202(16) 0.134(11) -0.062(10) 0.079(10) -0.032(13)
O1 0.188(14) 0.147(11) 0.093(9) -0.012(9) 0.002(10) 0.084(12)
O2 0.072(7) 0.164(13) 0.093(7) -0.064(8) -0.006(6) 0.034(8)
O3 0.101(8) 0.159(14) 0.116(10) -0.045(10) 0.038(8) -0.034(8)
O4 0.206(11) 0.058(6) 0.091(8) 0.007(6) 0.080(9) 0.014(8)
O5 0.243(18) 0.167(13) 0.124(11) 0.037(10) 0.097(10) 0.005(14)
O6 0.226(17) 0.127(10) 0.188(15) -0.073(10) 0.131(13) -0.048(12)
N1 0.045(5) 0.052(6) 0.040(5) 0.001(4) -0.009(4) 0.000(4)
N2 0.038(4) 0.046(5) 0.037(4) 0.001(4) -0.002(3) -0.012(4)
N3 0.049(5) 0.056(6) 0.035(4) 0.007(4) 0.004(4) -0.003(4)
N4 0.049(5) 0.041(5) 0.039(4) 0.000(4) 0.001(4) 0.001(4)
N5 0.041(5) 0.053(5) 0.041(5) 0.005(4) -0.001(4) -0.006(4)
N6 0.038(5) 0.060(6) 0.046(5) 0.016(5) -0.002(4) -0.011(4)
N7 0.062(6) 0.047(5) 0.046(5) 0.002(4) 0.004(5) -0.007(5)
N8 0.141(18) 0.068(10) 0.19(2) 0.033(12) -0.084(17) -0.031(11)
N9 0.115(19) 0.112(17) 0.075(13) -0.025(13) 0.013(11) -0.053(15)
C1 0.055(7) 0.052(7) 0.036(5) 0.008(5) -0.006(5) 0.008(5)
C2 0.037(6) 0.053(7) 0.054(6) 0.002(5) 0.010(5) 0.001(5)
C3 0.050(6) 0.043(6) 0.036(5) 0.002(5) -0.003(5) -0.006(5)
C4 0.051(6) 0.052(7) 0.041(6) 0.006(5) 0.003(5) -0.003(5)
C5 0.054(7) 0.062(8) 0.044(6) 0.005(6) -0.004(6) -0.010(6)
C6 0.118(15) 0.071(10) 0.040(6) 0.007(6) 0.007(8) -0.030(10)
C7 0.19(2) 0.075(10) 0.026(5) 0.000(6) -0.005(9) -0.047(12)
C8 0.114(13) 0.088(11) 0.028(6) 0.017(6) -0.026(7) -0.048(10)
C9 0.043(6) 0.070(8) 0.034(5) 0.011(5) -0.002(5) -0.015(6)
C10 0.147(16) 0.079(9) 0.035(6) 0.014(6) -0.007(8) -0.019(10)
C11 0.059(7) 0.088(8) 0.036(5) 0.028(5) -0.012(5) -0.011(6)
C12 0.075(9) 0.079(9) 0.054(6) 0.021(6) -0.005(7) -0.011(8)
C13 0.19(2) 0.090(10) 0.048(7) 0.016(7) -0.002(10) 0.001(13)
C14 0.24(4) 0.078(14) 0.071(12) 0.020(11) -0.001(17) 0.031(18)
C15 0.039(6) 0.083(10) 0.056(7) 0.025(7) -0.003(5) -0.008(6)
C16 0.035(6) 0.106(12) 0.043(6) 0.017(7) -0.001(5) -0.010(6)
C17 0.053(8) 0.102(12) 0.055(7) 0.036(8) 0.009(6) 0.022(7)
C18 0.053(9) 0.15(2) 0.097(13) 0.077(14) 0.025(9) 0.028(10)
C19 0.046(8) 0.134(17) 0.086(11) 0.061(12) -0.002(8) 0.015(9)
C20 0.064(8) 0.063(8) 0.039(6) 0.002(5) -0.018(6) 0.007(6)
C21 0.075(8) 0.051(7) 0.034(5) -0.002(5) -0.013(5) -0.002(6)
C22 0.066(8) 0.053(7) 0.041(6) -0.008(5) -0.012(6) 0.009(6)
C23 0.070(8) 0.036(5) 0.039(5) 0.006(4) 0.007(6) -0.009(6)
C24 0.044(6) 0.037(5) 0.048(6) 0.010(5) 0.000(5) 0.004(4)
C25 0.048(6) 0.043(6) 0.056(7) 0.007(5) 0.015(5) 0.006(5)
C26 0.035(6) 0.056(7) 0.064(7) 0.016(6) 0.002(5) 0.003(5)
C27 0.047(6) 0.065(8) 0.040(6) 0.014(5) 0.003(5) -0.011(5)
C28 0.039(6) 0.081(9) 0.038(5) 0.005(6) 0.005(4) -0.019(6)
C29 0.030(5) 0.216(11) 0.057(6) 0.043(8) -0.010(5) -0.015(7)
C30 0.025(5) 0.150(11) 0.054(6) 0.037(7) -0.007(4) 0.005(6)
C31 0.036(5) 0.180(12) 0.051(6) 0.030(7) -0.005(5) 0.010(7)
C32 0.050(6) 0.268(12) 0.063(6) 0.042(8) 0.000(5) -0.015(8)
C33 0.064(11) 0.35(3) 0.066(8) 0.048(15) 0.000(8) -0.012(16)
C34 0.042(6) 0.033(5) 0.074(8) 0.006(6) -0.013(6) 0.008(5)
C35 0.082(11) 0.059(8) 0.089(11) 0.025(8) -0.037(9) -0.017(8)
C36 0.12(3) 0.08(2) 0.056(16) 0.028(17) -0.009(19) -0.05(2)
C37 0.044(6) 0.055(7) 0.058(7) 0.002(6) 0.007(6) 0.000(5)
C38 0.045(7) 0.069(9) 0.066(8) 0.008(7) 0.004(6) -0.002(6)
C39 0.043(6) 0.084(10) 0.061(8) 0.005(8) 0.000(6) -0.008(7)
C40 0.053(7) 0.075(9) 0.045(6) 0.015(6) -0.016(5) -0.006(6)
C41 0.060(8) 0.062(8) 0.036(5) 0.008(5) -0.012(5) -0.024(6)
C42 0.055(7) 0.045(7) 0.073(9) 0.019(6) -0.013(6) -0.012(6)
C43 0.100(12) 0.044(7) 0.067(9) 0.006(6) -0.023(9) -0.025(8)
C44 0.065(8) 0.038(6) 0.051(6) -0.001(5) -0.006(6) -0.010(6)
C45 0.063(8) 0.053(7) 0.049(6) 0.003(5) 0.008(6) -0.006(6)
C46 0.086(10) 0.046(7) 0.046(6) -0.002(5) -0.012(7) -0.016(7)
C47 0.083(9) 0.039(6) 0.044(6) 0.009(5) -0.023(6) -0.016(6)
C48 0.088(10) 0.033(6) 0.046(6) -0.003(5) -0.012(6) -0.006(6)
C49 0.066(9) 0.047(7) 0.091(11) -0.021(7) -0.017(8) -0.005(6)
C50 0.079(11) 0.041(8) 0.158(19) -0.015(10) -0.025(12) -0.002(7)
C51 0.118(9) 0.123(8) 0.097(8) -0.018(7) 0.010(8) -0.011(7)
C52 0.207(9) 0.112(9) 0.120(9) -0.028(7) 0.080(7) -0.009(9)
C53 0.124(18) 0.097(14) 0.090(13) -0.014(11) 0.019(13) -0.041(14)
C54 0.076(10) 0.074(11) 0.080(10) 0.007(9) -0.015(9) 0.001(9)
C55 0.115(19) 0.112(17) 0.075(13) -0.025(13) 0.013(11) -0.053(15)
C56 0.115(19) 0.112(17) 0.075(13) -0.025(13) 0.013(11) -0.053(15)

loop_
_atom_type_symbol
_atom_type_description
_atom_type_scat_dispersion_real
_atom_type_scat_dispersion_imag
_atom_type_scat_source
C C 0.0181 0.0091 'International Tables Vol C Tables 4.2.6.8 and 6.1.1.4'
H H 0.0000 0.0000 'International Tables Vol C Tables 4.2.6.8 and 6.1.1.4'
Cd Cd 0.1185 4.6533 'International Tables Vol C Tables 4.2.6.8 and 6.1.1.4'
F F 0.0727 0.0534 'International Tables Vol C Tables 4.2.6.8 and 6.1.1.4'
N N 0.0311 0.0180 'International Tables Vol C Tables 4.2.6.8 and 6.1.1.4'
O O 0.0492 0.0322 'International Tables Vol C Tables 4.2.6.8 and 6.1.1.4'
S S 0.3331 0.5567 'International Tables Vol C Tables 4.2.6.8 and 6.1.1.4'

loop_
_geom_angle_atom_site_label_1
_geom_angle_atom_site_label_2
_geom_angle_atom_site_label_3
_geom_angle
_geom_angle_site_symmetry_1
_geom_angle_site_symmetry_3
_geom_angle_publ_flag
N1 Cd1 N3 130.7(3) . . ?
N2 Cd1 N1 80.2(3) . . ?
N2 Cd1 N3 68.6(3) . . ?
N2 Cd1 N4 117.6(3) . . ?
N2 Cd1 N5 81.9(3) . . ?
N2 Cd1 N6 114.1(4) . . ?
N2 Cd1 N7 148.4(4) . . ?
N4 Cd1 N1 79.3(3) . . ?
N4 Cd1 N3 149.0(3) . . ?
N4 Cd1 N5 68.6(3) . . ?
N4 Cd1 N7 82.1(3) . . ?
N5 Cd1 N1 129.9(3) . . ?
N5 Cd1 N3 83.3(3) . . ?
N6 Cd1 N1 80.1(4) . . ?
N6 Cd1 N3 79.2(3) . . ?
N6 Cd1 N4 119.3(4) . . ?
N6 Cd1 N5 149.3(4) . . ?
N6 Cd1 N7 69.4(4) . . ?
N7 Cd1 N1 129.9(4) . . ?
N7 Cd1 N3 82.0(3) . . ?
N7 Cd1 N5 83.4(4) . . ?
C13 S1 C10 91.5(8) . . ?
C29 S2 C32 92.4(6) . . ?
C49 S3 C46 93.4(7) . . ?
O1 S4 O2 111.3(8) . . ?
O1 S4 C51 102.6(8) . . ?
O2 S4 C51 101.0(7) . . ?
O3 S4 O1 117.3(10) . . ?
O3 S4 O2 117.7(8) . . ?
O3 S4 C51 103.7(7) . . ?
O4 S5 O5 111.8(9) . . ?
O4 S5 C52 103.0(7) . . ?
O5 S5 C52 101.0(8) . . ?
O6 S5 O4 118.9(8) . . ?
O6 S5 O5 114.6(9) . . ?
O6 S5 C52 104.7(9) . . ?
C1 N1 Cd1 110.7(7) . . ?
C1 N1 C37 107.0(10) . . ?
C20 N1 Cd1 113.1(8) . . ?
C20 N1 C1 106.3(10) . . ?
C20 N1 C37 108.2(10) . . ?
C37 N1 Cd1 111.2(7) . . ?
C3 N2 Cd1 120.2(7) . . ?
C4 N2 Cd1 120.2(9) . . ?
C4 N2 C3 119.3(10) . . ?
C5 N3 Cd1 112.7(7) . . ?
C9 N3 Cd1 128.6(9) . . ?
C9 N3 C5 118.7(10) . . ?
C22 N4 Cd1 121.9(8) . . ?
C23 N4 Cd1 119.6(8) . . ?
C23 N4 C22 117.9(10) . . ?
C24 N5 Cd1 115.7(7) . . ?
C24 N5 C28 117.5(10) . . ?
C28 N5 Cd1 126.1(8) . . ?
C39 N6 Cd1 123.3(9) . . ?
C40 N6 Cd1 118.3(10) . . ?
C40 N6 C39 118.0(12) . . ?
C41 N7 Cd1 114.0(10) . . ?
C45 N7 Cd1 128.0(9) . . ?
C45 N7 C41 117.6(12) . . ?
N1 C1 H1A 108.0 . . ?
N1 C1 H1B 108.0 . . ?
N1 C1 C2 117.3(10) . . ?
H1A C1 H1B 107.2 . . ?
C2 C1 H1A 108.0 . . ?
C2 C1 H1B 108.0 . . ?
C1 C2 H2A 108.4 . . ?
C1 C2 H2B 108.4 . . ?
H2A C2 H2B 107.5 . . ?
C3 C2 C1 115.4(10) . . ?
C3 C2 H2A 108.4 . . ?
C3 C2 H2B 108.4 . . ?
N2 C3 C2 113.8(10) . . ?
N2 C3 H3A 108.8 . . ?
N2 C3 H3B 108.8 . . ?
C2 C3 H3A 108.8 . . ?
C2 C3 H3B 108.8 . . ?
H3A C3 H3B 107.7 . . ?
N2 C4 H4 119.4 . . ?
N2 C4 C5 121.2(13) . . ?
C5 C4 H4 119.4 . . ?
N3 C5 C4 116.3(11) . . ?
N3 C5 C6 120.3(13) . . ?
C6 C5 C4 123.2(13) . . ?
C5 C6 H6 118.8 . . ?
C5 C6 C7 122.3(16) . . ?
C7 C6 H6 118.8 . . ?
C6 C7 H7 120.9 . . ?
C6 C7 C8 118.3(13) . . ?
C8 C7 H7 120.9 . . ?
C7 C8 C9 117.2(13) . . ?
C7 C8 C10 124.7(11) . . ?
C9 C8 C10 118.0(14) . . ?
N3 C9 C8 122.9(13) . . ?
N3 C9 H9 118.6 . . ?
C8 C9 H9 118.6 . . ?
C8 C10 S1 123.4(11) . . ?
C11 C10 S1 109.7(10) . . ?
C11 C10 C8 126.1(12) . . ?
C10 C11 H11 123.0 . . ?
C10 C11 C12 114.0(15) . . ?
C12 C11 H11 123.0 . . ?
C11 C12 C15 120.0(16) . . ?
C13 C12 C11 113.7(12) . . ?
C13 C12 C15 126.3(14) . . ?
C12 C13 S1 110.7(10) . . ?
C12 C13 C14 131.3(11) . . ?
C14 C13 S1 118.0(12) . . ?
C13 C14 H14A 109.5 . . ?
C13 C14 H14B 109.5 . . ?
C13 C14 H14C 109.5 . . ?
H14A C14 H14B 109.5 . . ?
H14A C14 H14C 109.5 . . ?
H14B C14 H14C 109.5 . . ?
C16 C15 C12 127.2(14) . . ?
C16 C15 C19 111.9(13) . . ?
C19 C15 C12 120.9(13) . . ?
C15 C16 C17 110.1(12) . . ?
C15 C16 C48 128.7(12) . 7_646 ?
C48 C16 C17 121.0(11) 7_646 . ?
C16 C17 H17A 111.1 . . ?
C16 C17 H17B 111.1 . . ?
H17A C17 H17B 109.1 . . ?
C18 C17 C16 103.3(12) . . ?
C18 C17 H17A 111.1 . . ?
C18 C17 H17B 111.1 . . ?
C17 C18 H18A 110.8 . . ?
C17 C18 H18B 110.8 . . ?
C17 C18 C19 105.0(12) . . ?
H18A C18 H18B 108.8 . . ?
C19 C18 H18A 110.8 . . ?
C19 C18 H18B 110.8 . . ?
C15 C19 C18 104.2(13) . . ?
C15 C19 H19A 110.9 . . ?
C15 C19 H19B 110.9 . . ?
C18 C19 H19A 110.9 . . ?
C18 C19 H19B 110.9 . . ?
H19A C19 H19B 108.9 . . ?
N1 C20 H20A 108.0 . . ?
N1 C20 H20B 108.0 . . ?
N1 C20 C21 117.3(12) . . ?
H20A C20 H20B 107.2 . . ?
C21 C20 H20A 108.0 . . ?
C21 C20 H20B 108.0 . . ?
C20 C21 H21A 108.1 . . ?
C20 C21 H21B 108.1 . . ?
C20 C21 C22 116.8(11) . . ?
H21A C21 H21B 107.3 . . ?
C22 C21 H21A 108.1 . . ?
C22 C21 H21B 108.1 . . ?
N4 C22 C21 114.0(10) . . ?
N4 C22 H22A 108.8 . . ?
N4 C22 H22B 108.8 . . ?
C21 C22 H22A 108.8 . . ?
C21 C22 H22B 108.8 . . ?
H22A C22 H22B 107.7 . . ?
N4 C23 H23 119.9 . . ?
N4 C23 C24 120.2(11) . . ?
C24 C23 H23 119.9 . . ?
N5 C24 C23 116.0(10) . . ?
N5 C24 C25 122.2(11) . . ?
C25 C24 C23 121.4(11) . . ?
C24 C25 H25 120.5 . . ?
C26 C25 C24 119.1(11) . . ?
C26 C25 H25 120.5 . . ?
C25 C26 H26 119.8 . . ?
C25 C26 C27 120.3(11) . . ?
C27 C26 H26 119.8 . . ?
C26 C27 C29 123.2(12) . . ?
C28 C27 C26 116.6(11) . . ?
C28 C27 C29 120.1(12) . . ?
N5 C28 C27 124.2(12) . . ?
N5 C28 H28 117.9 . . ?
C27 C28 H28 117.9 . . ?
C27 C29 S2 117.8(8) . . ?
C30 C29 S2 109.0(8) . . ?
C30 C29 C27 132.2(8) . . ?
C29 C30 H30 121.9 . . ?
C29 C30 C31 116.2(10) . . ?
C31 C30 H30 121.9 . . ?
C30 C31 C34 124.2(10) . . ?
C32 C31 C30 112.0(10) . . ?
C32 C31 C34 123.8(9) . . ?
C31 C32 S2 109.7(8) . . ?
C31 C32 C33 130.5(12) . . ?
C33 C32 S2 119.2(11) . . ?
C32 C33 H33A 112.6 . . ?
C32 C33 H33B 109.3 . . ?
C32 C33 H33C 106.4 . . ?
H33A C33 H33B 109.5 . . ?
H33A C33 H33C 109.5 . . ?
H33B C33 H33C 109.5 . . ?
C31 C34 C35 119.5(11) . . ?
C34 C34 C31 128.1(9) 7_646 . ?
C34 C34 C35 112.4(6) 7_646 . ?
C34 C35 H35C 108.9(16) . . ?
C34 C35 H35D 108.9(17) . . ?
C34 C35 H35A 109.2(16) . . ?
C34 C35 H35B 109.2(16) . . ?
C34 C35 C36 98.9(12) . 7_646 ?
C34 C35 C36 103.5(11) . . ?
H35C C35 H35D 108.8(14) . . ?
H35A C35 H35B 109.3(14) . . ?
C36 C35 H35C 137(5) . . ?
C36 C35 H35C 107(6) 7_646 . ?
C36 C35 H35D 123(6) 7_646 . ?
C36 C35 H35D 87(6) . . ?
C36 C35 H35A 145(2) 7_646 . ?
C36 C35 H35A 112.6(17) . . ?
C36 C35 H35B 79(2) 7_646 . ?
C36 C35 H35B 112.8(16) . . ?
C36 C35 C36 38.6(13) . 7_646 ?
C35 C36 C35 102.7(15) . 7_646 ?
C35 C36 H36A 120(4) 7_646 . ?
C35 C36 H36A 112.3(18) . . ?
C35 C36 H36B 100.2(17) 7_646 . ?
C35 C36 H36B 111.7(16) . . ?
C36 C36 C35 62.3(17) 7_646 7_646 ?
C36 C36 C35 79(2) 7_646 . ?
C36 C36 H36A 165.9(17) 7_646 . ?
C36 C36 H36B 57.7(14) 7_646 . ?
H36A C36 H36B 109.0(14) . . ?
N1 C37 H37A 108.1 . . ?
N1 C37 H37B 108.1 . . ?
N1 C37 C38 116.9(11) . . ?
H37A C37 H37B 107.3 . . ?
C38 C37 H37A 108.1 . . ?
C38 C37 H37B 108.1 . . ?
C37 C38 H38A 108.5 . . ?
C37 C38 H38B 108.5 . . ?
C37 C38 C39 115.1(12) . . ?
H38A C38 H38B 107.5 . . ?
C39 C38 H38A 108.5 . . ?
C39 C38 H38B 108.5 . . ?
N6 C39 C38 111.2(11) . . ?
N6 C39 H39A 109.4 . . ?
N6 C39 H39B 109.4 . . ?
C38 C39 H39A 109.4 . . ?
C38 C39 H39B 109.4 . . ?
H39A C39 H39B 108.0 . . ?
N6 C40 H40 118.9 . . ?
N6 C40 C41 122.1(12) . . ?
C41 C40 H40 118.9 . . ?
N7 C41 C40 116.1(12) . . ?
N7 C41 C42 122.2(14) . . ?
C42 C41 C40 121.6(13) . . ?
C41 C42 H42 119.9 . . ?
C41 C42 C43 120.2(14) . . ?
C43 C42 H42 119.9 . . ?
C42 C43 H43 120.6 . . ?
C42 C43 C44 118.8(13) . . ?
C44 C43 H43 120.6 . . ?
C43 C44 C46 122.4(12) . . ?
C45 C44 C43 115.1(14) . . ?
C45 C44 C46 122.3(13) . . ?
N7 C45 C44 125.8(13) . . ?
N7 C45 H45 117.1 . . ?
C44 C45 H45 117.1 . . ?
C44 C46 S3 121.0(10) . . ?
C47 C46 S3 110.0(12) . . ?
C47 C46 C44 129.0(13) . . ?
C46 C47 H47 123.3 . . ?
C46 C47 C48 113.4(12) . . ?
C48 C47 H47 123.3 . . ?
C47 C48 C16 123.6(12) . 7_646 ?
C49 C48 C16 124.5(15) . 7_646 ?
C49 C48 C47 111.9(12) . . ?
C48 C49 S3 111.3(12) . . ?
C48 C49 C50 128.1(14) . . ?
C50 C49 S3 120.5(11) . . ?
C49 C50 H50A 109.5 . . ?
C49 C50 H50B 109.5 . . ?
C49 C50 H50C 109.5 . . ?
H50A C50 H50B 109.5 . . ?
H50A C50 H50C 109.5 . . ?
H50B C50 H50C 109.5 . . ?
F1 C51 S4 110.4(8) . . ?
F1 C51 F2 111.2(11) . . ?
F1 C51 F3 109.6(11) . . ?
F2 C51 S4 111.1(9) . . ?
F2 C51 F3 104.8(12) . . ?
F3 C51 S4 109.6(9) . . ?
F4 C52 S5 111.6(10) . . ?
F4 C52 F5 106.5(12) . . ?
F5 C52 S5 110.5(10) . . ?
F6 C52 S5 113.0(9) . . ?
F6 C52 F4 105.7(11) . . ?
F6 C52 F5 109.2(12) . . ?
H53A C53 H53B 109.5 . . ?
H53A C53 H53C 109.5 . . ?
H53B C53 H53C 109.5 . . ?
C54 C53 H53A 109.5 . . ?
C54 C53 H53B 109.5 . . ?
C54 C53 H53C 109.5 . . ?
N8 C54 C53 177(2) . . ?
H55A C55 H55B 109.5 . . ?
H55A C55 H55C 109.5 . . ?
H55B C55 H55C 109.5 . . ?
C56 C55 H55A 112.3 . . ?
C56 C55 H55B 108.7 . . ?
C56 C55 H55C 107.2 . . ?
N9 C56 C55 176(3) . . ?

loop_
_geom_bond_atom_site_label_1
_geom_bond_atom_site_label_2
_geom_bond_distance
_geom_bond_site_symmetry_2
_geom_bond_publ_flag
Cd1 N1 2.464(9) . ?
Cd1 N2 2.329(10) . ?
Cd1 N3 2.502(9) . ?
Cd1 N4 2.352(9) . ?
Cd1 N5 2.462(10) . ?
Cd1 N6 2.334(10) . ?
Cd1 N7 2.456(11) . ?
S1 C10 1.7810(14) . ?
S1 C13 1.7530(14) . ?
S2 C29 1.7370(14) . ?
S2 C32 1.7620(14) . ?
S3 C46 1.722(15) . ?
S3 C49 1.722(16) . ?
S4 O1 1.426(10) . ?
S4 O2 1.466(9) . ?
S4 O3 1.401(10) . ?
S4 C51 1.764(9) . ?
S5 O4 1.426(9) . ?
S5 O5 1.469(10) . ?
S5 O6 1.402(10) . ?
S5 C52 1.761(10) . ?
F1 C51 1.333(11) . ?
F2 C51 1.354(11) . ?
F3 C51 1.370(12) . ?
F4 C52 1.360(12) . ?
F5 C52 1.362(12) . ?
F6 C52 1.353(11) . ?
N1 C1 1.494(17) . ?
N1 C20 1.484(16) . ?
N1 C37 1.500(16) . ?
N2 C3 1.468(14) . ?
N2 C4 1.239(15) . ?
N3 C5 1.346(18) . ?
N3 C9 1.320(16) . ?
N4 C22 1.465(15) . ?
N4 C23 1.271(18) . ?
N5 C24 1.335(15) . ?
N5 C28 1.338(15) . ?
N6 C39 1.461(19) . ?
N6 C40 1.250(19) . ?
N7 C41 1.339(18) . ?
N7 C45 1.30(2) . ?
N8 C54 1.14(2) . ?
N9 C56 1.1005(14) . ?
C1 H1A 0.9900 . ?
C1 H1B 0.9900 . ?
C1 C2 1.527(18) . ?
C2 H2A 0.9900 . ?
C2 H2B 0.9900 . ?
C2 C3 1.514(17) . ?
C3 H3A 0.9900 . ?
C3 H3B 0.9900 . ?
C4 H4 0.9500 . ?
C4 C5 1.481(18) . ?
C5 C6 1.364(19) . ?
C6 H6 0.9500 . ?
C6 C7 1.36(2) . ?
C7 H7 0.9500 . ?
C7 C8 1.36(2) . ?
C8 C9 1.429(16) . ?
C8 C10 1.480(19) . ?
C9 H9 0.9500 . ?
C10 C11 1.361(18) . ?
C11 H11 0.9500 . ?
C11 C12 1.43(2) . ?
C12 C13 1.36(2) . ?
C12 C15 1.49(2) . ?
C13 C14 1.5190(14) . ?
C14 H14A 0.9800 . ?
C14 H14B 0.9800 . ?
C14 H14C 0.9800 . ?
C15 C16 1.337(19) . ?
C15 C19 1.47(2) . ?
C16 C17 1.529(18) . ?
C16 C48 1.456(19) 7_646 ?
C17 H17A 0.9900 . ?
C17 H17B 0.9900 . ?
C17 C18 1.51(2) . ?
C18 H18A 0.9900 . ?
C18 H18B 0.9900 . ?
C18 C19 1.53(2) . ?
C19 H19A 0.9900 . ?
C19 H19B 0.9900 . ?
C20 H20A 0.9900 . ?
C20 H20B 0.9900 . ?
C20 C21 1.49(2) . ?
C21 H21A 0.9900 . ?
C21 H21B 0.9900 . ?
C21 C22 1.528(18) . ?
C22 H22A 0.9900 . ?
C22 H22B 0.9900 . ?
C23 H23 0.9500 . ?
C23 C24 1.489(17) . ?
C24 C25 1.401(17) . ?
C25 H25 0.9500 . ?
C25 C26 1.345(19) . ?
C26 H26 0.9500 . ?
C26 C27 1.400(18) . ?
C27 C28 1.383(18) . ?
C27 C29 1.468(16) . ?
C28 H28 0.9500 . ?
C29 C30 1.3390(14) . ?
C30 H30 0.9500 . ?
C30 C31 1.4160(14) . ?
C31 C32 1.3660(14) . ?
C31 C34 1.451(16) . ?
C32 C33 1.5360(14) . ?
C33 H33A 0.9798 . ?
C33 H33B 0.9802 . ?
C33 H33C 0.9798 . ?
C34 C34 1.34(2) 7_646 ?
C34 C35 1.497(17) . ?
C35 H35C 0.9900(16) . ?
C35 H35D 0.9900(15) . ?
C35 H35A 0.9899(14) . ?
C35 H35B 0.9899(14) . ?
C35 C36 1.67(2) 7_646 ?
C35 C36 1.505(19) . ?
C36 C35 1.67(2) 7_646 ?
C36 C36 1.06(4) 7_646 ?
C36 H36A 0.9900(14) . ?
C36 H36B 0.9901(14) . ?
C37 H37A 0.9900 . ?
C37 H37B 0.9900 . ?
C37 C38 1.532(19) . ?
C38 H38A 0.9900 . ?
C38 H38B 0.9900 . ?
C38 C39 1.55(2) . ?
C39 H39A 0.9900 . ?
C39 H39B 0.9900 . ?
C40 H40 0.9500 . ?
C40 C41 1.47(2) . ?
C41 C42 1.358(19) . ?
C42 H42 0.9500 . ?
C42 C43 1.38(2) . ?
C43 H43 0.9500 . ?
C43 C44 1.41(2) . ?
C44 C45 1.400(19) . ?
C44 C46 1.44(2) . ?
C45 H45 0.9500 . ?
C46 C47 1.381(19) . ?
C47 H47 0.9500 . ?
C47 C48 1.45(2) . ?
C48 C16 1.456(19) 7_646 ?
C48 C49 1.370(19) . ?
C49 C50 1.50(2) . ?
C50 H50A 0.9800 . ?
C50 H50B 0.9800 . ?
C50 H50C 0.9800 . ?
C53 H53A 0.9800 . ?
C53 H53B 0.9800 . ?
C53 H53C 0.9800 . ?
C53 C54 1.39(3) . ?
C55 H55A 0.9796 . ?
C55 H55B 0.9804 . ?
C55 H55C 0.9799 . ?
C55 C56 1.4205(15) . ?

loop_
_geom_torsion_atom_site_label_1
_geom_torsion_atom_site_label_2
_geom_torsion_atom_site_label_3
_geom_torsion_atom_site_label_4
_geom_torsion
_geom_torsion_site_symmetry_1
_geom_torsion_site_symmetry_2
_geom_torsion_site_symmetry_3
_geom_torsion_site_symmetry_4
_geom_torsion_publ_flag
Cd1 N1 C1 C2 -67.4(11) . . . . ?
Cd1 N1 C20 C21 -66.4(13) . . . . ?
Cd1 N1 C37 C38 -67.7(13) . . . . ?
Cd1 N2 C3 C2 64.7(12) . . . . ?
Cd1 N2 C4 C5 2.8(17) . . . . ?
Cd1 N3 C5 C4 -9.9(15) . . . . ?
Cd1 N3 C5 C6 175.0(14) . . . . ?
Cd1 N3 C9 C8 -175.6(12) . . . . ?
Cd1 N4 C22 C21 61.1(14) . . . . ?
Cd1 N4 C23 C24 0.1(14) . . . . ?
Cd1 N5 C24 C23 1.9(13) . . . . ?
Cd1 N5 C24 C25 -170.7(9) . . . . ?
Cd1 N5 C28 C27 166.9(10) . . . . ?
Cd1 N6 C39 C38 63.4(14) . . . . ?
Cd1 N6 C40 C41 1.9(16) . . . . ?
Cd1 N7 C41 C40 -0.1(13) . . . . ?
Cd1 N7 C41 C42 -177.2(10) . . . . ?
Cd1 N7 C45 C44 171.3(10) . . . . ?
S1 C10 C11 C12 -6(2) . . . . ?
S2 C29 C30 C31 -9(3) . . . . ?
S3 C46 C47 C48 0.4(15) . . . . ?
O1 S4 C51 F1 61.5(12) . . . . ?
O1 S4 C51 F2 -62.4(14) . . . . ?
O1 S4 C51 F3 -177.7(12) . . . . ?
O2 S4 C51 F1 176.5(10) . . . . ?
O2 S4 C51 F2 52.7(13) . . . . ?
O2 S4 C51 F3 -62.6(12) . . . . ?
O3 S4 C51 F1 -61.1(12) . . . . ?
O3 S4 C51 F2 175.0(13) . . . . ?
O3 S4 C51 F3 59.7(13) . . . . ?
O4 S5 C52 F4 -53.8(12) . . . . ?
O4 S5 C52 F5 64.5(12) . . . . ?
O4 S5 C52 F6 -172.8(12) . . . . ?
O5 S5 C52 F4 61.9(13) . . . . ?
O5 S5 C52 F5 -179.7(12) . . . . ?
O5 S5 C52 F6 -57.1(14) . . . . ?
O6 S5 C52 F4 -178.8(12) . . . . ?
O6 S5 C52 F5 -60.4(13) . . . . ?
O6 S5 C52 F6 62.2(14) . . . . ?
N1 C1 C2 C3 70.5(14) . . . . ?
N1 C20 C21 C22 68.9(17) . . . . ?
N1 C37 C38 C39 73.1(17) . . . . ?
N2 C4 C5 N3 5.5(19) . . . . ?
N2 C4 C5 C6 -179.6(16) . . . . ?
N3 C5 C6 C7 -1(3) . . . . ?
N4 C23 C24 N5 -1.4(16) . . . . ?
N4 C23 C24 C25 171.2(11) . . . . ?
N5 C24 C25 C26 1.3(18) . . . . ?
N6 C40 C41 N7 -1.2(18) . . . . ?
N6 C40 C41 C42 175.9(13) . . . . ?
N7 C41 C42 C43 5(2) . . . . ?
C1 N1 C20 C21 55.3(14) . . . . ?
C1 N1 C37 C38 171.2(11) . . . . ?
C1 C2 C3 N2 -63.3(14) . . . . ?
C3 N2 C4 C5 -171.4(11) . . . . ?
C4 N2 C3 C2 -121.1(12) . . . . ?
C4 C5 C6 C7 -175.2(19) . . . . ?
C5 N3 C9 C8 2(2) . . . . ?
C5 C6 C7 C8 5(4) . . . . ?
C6 C7 C8 C9 -6(3) . . . . ?
C6 C7 C8 C10 173(2) . . . . ?
C7 C8 C9 N3 2(3) . . . . ?
C7 C8 C10 S1 -153(2) . . . . ?
C7 C8 C10 C11 16(3) . . . . ?
C8 C10 C11 C12 -176.5(18) . . . . ?
C9 N3 C5 C4 172.1(12) . . . . ?
C9 N3 C5 C6 -3(2) . . . . ?
C9 C8 C10 S1 26(3) . . . . ?
C9 C8 C10 C11 -165.5(18) . . . . ?
C10 S1 C13 C12 -5(2) . . . . ?
C10 S1 C13 C14 177(2) . . . . ?
C10 C8 C9 N3 -176.2(15) . . . . ?
C10 C11 C12 C13 3(2) . . . . ?
C10 C11 C12 C15 -177.3(15) . . . . ?
C11 C12 C13 S1 2(2) . . . . ?
C11 C12 C13 C14 -180(3) . . . . ?
C11 C12 C15 C16 -131.1(19) . . . . ?
C11 C12 C15 C19 45(2) . . . . ?
C12 C15 C16 C17 177.1(16) . . . . ?
C12 C15 C16 C48 3(3) . . . 7_646 ?
C12 C15 C19 C18 168.4(18) . . . . ?
C13 S1 C10 C8 176.7(18) . . . . ?
C13 S1 C10 C11 6.2(17) . . . . ?
C13 C12 C15 C16 48(3) . . . . ?
C13 C12 C15 C19 -135(2) . . . . ?
C15 C12 C13 S1 -177.7(14) . . . . ?
C15 C12 C13 C14 1(4) . . . . ?
C15 C16 C17 C18 14(2) . . . . ?
C16 C15 C19 C18 -15(2) . . . . ?
C16 C17 C18 C19 -22(2) . . . . ?
C16 C48 C49 S3 175.4(11) 7_646 . . . ?
C16 C48 C49 C50 0(3) 7_646 . . . ?
C17 C18 C19 C15 23(3) . . . . ?
C19 C15 C16 C17 1(2) . . . . ?
C19 C15 C16 C48 -173.8(18) . . . 7_646 ?
C20 N1 C1 C2 169.4(10) . . . . ?
C20 N1 C37 C38 57.1(15) . . . . ?
C20 C21 C22 N4 -61.2(17) . . . . ?
C22 N4 C23 C24 -171.1(10) . . . . ?
C23 N4 C22 C21 -127.9(13) . . . . ?
C23 C24 C25 C26 -170.8(11) . . . . ?
C24 N5 C28 C27 -3(2) . . . . ?
C24 C25 C26 C27 0.1(19) . . . . ?
C25 C26 C27 C28 -2(2) . . . . ?
C25 C26 C27 C29 -178.9(15) . . . . ?
C26 C27 C28 N5 4(2) . . . . ?
C26 C27 C29 S2 -141.2(15) . . . . ?
C26 C27 C29 C30 25(4) . . . . ?
C27 C29 C30 C31 -177(2) . . . . ?
C28 N5 C24 C23 172.5(11) . . . . ?
C28 N5 C24 C25 0.0(18) . . . . ?
C28 C27 C29 S2 42(3) . . . . ?
C28 C27 C29 C30 -151(3) . . . . ?
C29 S2 C32 C31 -2(2) . . . . ?
C29 S2 C32 C33 171(3) . . . . ?
C29 C27 C28 N5 -179.6(15) . . . . ?
C29 C30 C31 C32 8(3) . . . . ?
C29 C30 C31 C34 -174(2) . . . . ?
C30 C31 C32 S2 -3(3) . . . . ?
C30 C31 C32 C33 -174(3) . . . . ?
C30 C31 C34 C34 -132(2) . . . 7_646 ?
C30 C31 C34 C35 48(3) . . . . ?
C31 C34 C35 C36 -161.4(14) . . . . ?
C31 C34 C35 C36 159.6(15) . . . 7_646 ?
C32 S2 C29 C27 175(2) . . . . ?
C32 S2 C29 C30 6(2) . . . . ?
C32 C31 C34 C34 45(4) . . . 7_646 ?
C32 C31 C34 C35 -135(2) . . . . ?
C34 C31 C32 S2 179.4(18) . . . . ?
C34 C31 C32 C33 8(5) . . . . ?
C34 C34 C35 C36 19(2) 7_646 . . . ?
C34 C34 C35 C36 -21(2) 7_646 . . 7_646 ?
C34 C35 C36 C35 -29.3(10) . . . 7_646 ?
C34 C35 C36 C36 -87.4(15) . . . 7_646 ?
C36 C35 C36 C35 58.1(14) 7_646 . . 7_646 ?
C37 N1 C1 C2 54.0(13) . . . . ?
C37 N1 C20 C21 169.9(11) . . . . ?
C37 C38 C39 N6 -63.7(17) . . . . ?
C39 N6 C40 C41 -170.8(11) . . . . ?
C40 N6 C39 C38 -124.3(14) . . . . ?
C40 C41 C42 C43 -171.5(13) . . . . ?
C41 N7 C45 C44 -1(2) . . . . ?
C41 C42 C43 C44 -2(2) . . . . ?
C42 C43 C44 C45 -2(2) . . . . ?
C42 C43 C44 C46 173.6(14) . . . . ?
C43 C44 C45 N7 4(2) . . . . ?
C43 C44 C46 S3 -147.0(12) . . . . ?
C43 C44 C46 C47 32(2) . . . . ?
C44 C46 C47 C48 -178.8(13) . . . . ?
C45 N7 C41 C40 173.3(11) . . . . ?
C45 N7 C41 C42 -3.7(19) . . . . ?
C45 C44 C46 S3 28.6(19) . . . . ?
C45 C44 C46 C47 -152.2(14) . . . . ?
C46 S3 C49 C48 2.5(14) . . . . ?
C46 S3 C49 C50 178.1(18) . . . . ?
C46 C44 C45 N7 -171.8(13) . . . . ?
C46 C47 C48 C16 -176.6(13) . . . 7_646 ?
C46 C47 C48 C49 1.5(18) . . . . ?
C47 C48 C49 S3 -2.7(18) . . . . ?
C47 C48 C49 C50 -177.9(19) . . . . ?
C48 C16 C17 C18 -171.1(18) 7_646 . . . ?
C49 S3 C46 C44 177.7(13) . . . . ?
C49 S3 C46 C47 -1.6(12) . . . . ?

loop_
_twin_individual_id
_twin_individual_mass_fraction_refined
1 0.87(2)
2 0.13(2)
